data_4328400
loop_
_publ_author_name
'Lina Li'
'Jingxin Ma'
'Cheng Song'
'Tianliang Chen'
'Zhihua Sun'
'Shuyun Wang'
'Junhua Luo'
'Maochun Hong'

_publ_section_title
;
 A 3D Polar Nanotubular Coordination Polymer with Dynamic Structural
 Transformation and Ferroelectric and Nonlinear-Optical Properties
;
_journal_name_full 'Inorganic Chemistry'
_journal_page_first 2438
_journal_page_last 2442
_journal_paper_doi 10.1021/ic202406f
_journal_volume 51
_journal_year 2012
_chemical_formula_moiety 'C30 H18 Cd3 O23'
_chemical_formula_sum 'C30 H18 Cd3 O23'
_chemical_formula_weight 1083.67
_chemical_name_systematic
; 
 ? 
;
_space_group_IT_number 5
_symmetry_cell_setting monoclinic
_symmetry_space_group_name_Hall 'C 2y'
_symmetry_space_group_name_H-M 'C 1 2 1'
_atom_sites_solution_hydrogens geom
_atom_sites_solution_primary direct
_atom_sites_solution_secondary difmap
_audit_creation_method SHELXL-97
_cell_angle_alpha 90.00
_cell_angle_beta 119.304(3)
_cell_angle_gamma 90.00
_cell_formula_units_Z 2
_cell_length_a 19.025(4)
_cell_length_b 7.3399(12)
_cell_length_c 16.552(3)
_cell_measurement_reflns_used 3099
_cell_measurement_temperature 293(2)
_cell_measurement_theta_max 27.5089
_cell_measurement_theta_min 3.7128
_cell_volume 2015.6(7)
_computing_structure_refinement 'SHELXL-97 (Sheldrick, 1997)'
_computing_structure_solution 'SHELXS-97 (Sheldrick, 1990)'
_diffrn_ambient_temperature 293(2)
_diffrn_measured_fraction_theta_full 0.944
_diffrn_measured_fraction_theta_max 0.944
_diffrn_measurement_device_type CCD_Profile_fitting
_diffrn_radiation_monochromator graphite
_diffrn_radiation_source 'fine-focus sealed tube'
_diffrn_radiation_type MoK\a
_diffrn_radiation_wavelength 0.71073
_diffrn_reflns_av_R_equivalents 0.0154
_diffrn_reflns_av_sigmaI/netI 0.0268
_diffrn_reflns_limit_h_max 24
_diffrn_reflns_limit_h_min -24
_diffrn_reflns_limit_k_max 9
_diffrn_reflns_limit_k_min -9
_diffrn_reflns_limit_l_max 20
_diffrn_reflns_limit_l_min -19
_diffrn_reflns_number 7370
_diffrn_reflns_theta_full 27.48
_diffrn_reflns_theta_max 27.48
_diffrn_reflns_theta_min 3.71
_exptl_absorpt_coefficient_mu 1.651
_exptl_absorpt_correction_T_max 1.0000
_exptl_absorpt_correction_T_min 0.7525
_exptl_absorpt_correction_type multi-scan
_exptl_crystal_colour White
_exptl_crystal_density_diffrn 1.786
_exptl_crystal_description Prism
_exptl_crystal_F_000 1680
_exptl_crystal_size_max 0.5000
_exptl_crystal_size_mid 0.4500
_exptl_crystal_size_min 0.1000
_refine_diff_density_max 1.366
_refine_diff_density_min -0.627
_refine_diff_density_rms 0.138
_refine_ls_abs_structure_details 'Flack H D (1983), Acta Cryst. A39, 876-881'
_refine_ls_abs_structure_Flack 0.01(4)
_refine_ls_extinction_method none
_refine_ls_goodness_of_fit_ref 1.029
_refine_ls_hydrogen_treatment constr
_refine_ls_matrix_type full
_refine_ls_number_parameters 254
_refine_ls_number_reflns 3906
_refine_ls_number_restraints 1
_refine_ls_restrained_S_all 1.029
_refine_ls_R_factor_all 0.0321
_refine_ls_R_factor_gt 0.0317
_refine_ls_shift/su_max 0.001
_refine_ls_shift/su_mean 0.000
_refine_ls_structure_factor_coef Fsqd
_refine_ls_weighting_details 'calc w=1/[\s^2^(Fo^2^)+(0.1000P)^2^+0.0000P] where P=(Fo^2^+2Fc^2^)/3'
_refine_ls_weighting_scheme calc
_refine_ls_wR_factor_gt 0.1140
_refine_ls_wR_factor_ref 0.1156
_reflns_number_gt 3852
_reflns_number_total 3906
_reflns_threshold_expression >2sigma(I)
_cod_data_source_file ic202406f_si_001.cif
_cod_data_source_block c2
_cod_database_code 4328400

loop_
_symmetry_equiv_pos_as_xyz
'x, y, z'
'-x, y, -z'
'x+1/2, y+1/2, z'
'-x+1/2, y+1/2, -z'

loop_
_atom_site_label
_atom_site_type_symbol
_atom_site_fract_x
_atom_site_fract_y
_atom_site_fract_z
_atom_site_U_iso_or_equiv
_atom_site_adp_type
_atom_site_occupancy
_atom_site_symmetry_multiplicity
_atom_site_calc_flag
_atom_site_refinement_flags
Cd1 Cd 1.0000 0.17020(7) 1.5000 0.02710(15) Uani 1 2 d S
Cd2 Cd 0.347284(17) 0.32960(4) 0.64197(2) 0.02224(12) Uani 1 1 d .
O1 O 0.3917(3) 0.6129(8) 0.6333(5) 0.0583(16) Uani 1 1 d .
O2 O 0.3988(6) -0.1401(13) 0.7843(6) 0.107(3) Uani 1 1 d .
H2A H 0.4360 -0.2094 0.7878 0.128 Uiso 1 1 d R
H2B H 0.3720 -0.1702 0.8109 0.128 Uiso 1 1 d R
O3 O 0.4632(2) 0.1909(6) 0.6251(3) 0.0287(9) Uani 1 1 d .
O4 O 0.8517(3) 0.1167(8) 1.3558(3) 0.0387(11) Uani 1 1 d .
O5 O 0.4734(3) 0.2615(8) 0.7582(3) 0.0426(12) Uani 1 1 d .
O6 O 0.9188(3) 0.3864(8) 1.5107(3) 0.0526(15) Uani 1 1 d .
O7 O 1.0000 -0.1390(10) 1.5000 0.091(4) Uani 1 2 d S
O8 O 0.9628(2) 0.1475(7) 1.3495(3) 0.0344(10) Uani 1 1 d .
O9 O 0.7243(2) 0.0052(6) 0.6260(2) 0.0251(7) Uani 1 1 d .
O10 O 0.2885(3) 0.0560(6) 0.6484(3) 0.0346(9) Uani 1 1 d .
O11 O 0.8256(2) -0.0730(7) 0.7608(3) 0.0377(11) Uani 1 1 d .
O12 O 0.2714(3) 0.2919(6) 0.4863(3) 0.0403(11) Uani 1 1 d .
C1 C 0.7570(3) -0.0072(7) 0.7129(3) 0.0216(9) Uani 1 1 d .
C2 C 0.7150(3) 0.1050(7) 0.9086(4) 0.0201(9) Uani 1 1 d .
C3 C 0.7192(3) 0.0701(8) 1.0618(3) 0.0276(12) Uani 1 1 d .
H3A H 0.6645 0.0426 1.0304 0.033 Uiso 1 1 calc R
C4 C 0.8407(3) 0.1150(7) 1.2063(3) 0.0221(10) Uani 1 1 d .
C5 C 0.8820(3) 0.1501(9) 1.1566(3) 0.0275(11) Uani 1 1 d .
H5A H 0.9367 0.1773 1.1887 0.033 Uiso 1 1 calc R
C6 C 0.7125(3) 0.0535(6) 0.7627(3) 0.0192(9) Uani 1 1 d .
C7 C 0.6321(3) 0.1032(7) 0.7138(3) 0.0189(9) Uani 1 1 d .
H7A H 0.6054 0.1056 0.6494 0.023 Uiso 1 1 calc R
C8 C 0.7580(3) 0.1056(7) 1.0118(4) 0.0225(10) Uani 1 1 d .
C9 C 0.7601(4) 0.0746(9) 1.1585(4) 0.0289(12) Uani 1 1 d .
H9A H 0.7325 0.0500 1.1906 0.035 Uiso 1 1 calc R
C10 C 0.8418(3) 0.1444(9) 1.0598(4) 0.0299(12) Uani 1 1 d .
H10A H 0.8695 0.1657 1.0274 0.036 Uiso 1 1 calc R
C11 C 0.8862(3) 0.1251(7) 1.3087(3) 0.0233(10) Uani 1 1 d .
C12 C 0.6325(3) 0.1543(7) 0.8575(3) 0.0216(9) Uani 1 1 d .
H12A H 0.6056 0.1904 0.8890 0.026 Uiso 1 1 calc R
C13 C 0.5045(3) 0.2021(7) 0.7120(4) 0.0216(10) Uani 1 1 d .
C14 C 0.5911(3) 0.1500(7) 0.7618(4) 0.0211(10) Uani 1 1 d .
C15 C 0.7531(3) 0.0546(7) 0.8593(4) 0.0249(11) Uani 1 1 d .
H15A H 0.8071 0.0207 0.8912 0.030 Uiso 1 1 calc R

loop_
_atom_site_aniso_label
_atom_site_aniso_U_11
_atom_site_aniso_U_22
_atom_site_aniso_U_33
_atom_site_aniso_U_23
_atom_site_aniso_U_13
_atom_site_aniso_U_12
Cd1 0.0348(3) 0.0309(3) 0.0143(2) 0.000 0.0111(2) 0.000
Cd2 0.01619(16) 0.03205(18) 0.01911(19) -0.00109(13) 0.00912(13) 0.00280(13)
O1 0.034(2) 0.047(3) 0.099(5) 0.018(3) 0.037(3) 0.001(2)
O2 0.099(6) 0.086(6) 0.095(6) 0.020(5) 0.016(5) 0.029(5)
O3 0.0195(16) 0.042(2) 0.0202(18) 0.0020(17) 0.0065(15) 0.0065(16)
O4 0.030(2) 0.065(3) 0.0198(19) -0.0042(19) 0.0107(17) 0.002(2)
O5 0.0257(19) 0.081(3) 0.022(2) 0.003(2) 0.0121(17) 0.018(2)
O6 0.044(3) 0.057(3) 0.029(2) -0.011(2) -0.003(2) 0.022(2)
O7 0.217(14) 0.028(3) 0.047(5) 0.000 0.079(7) 0.000
O8 0.0265(18) 0.057(3) 0.0148(17) -0.0044(18) 0.0060(15) -0.0051(19)
O9 0.0224(16) 0.0398(19) 0.0177(16) -0.0043(16) 0.0134(14) -0.0031(15)
O10 0.042(2) 0.0327(19) 0.029(2) -0.0027(16) 0.0175(19) -0.0060(17)
O11 0.0244(19) 0.064(3) 0.024(2) -0.0016(19) 0.0109(17) 0.0176(19)
O12 0.046(2) 0.043(2) 0.0201(19) 0.0021(17) 0.0074(18) 0.0116(19)
C1 0.0170(18) 0.029(2) 0.022(2) -0.003(2) 0.0123(18) -0.0006(18)
C2 0.018(2) 0.033(2) 0.014(2) 0.0000(18) 0.0116(18) 0.0030(18)
C3 0.018(2) 0.045(3) 0.012(2) -0.003(2) 0.002(2) -0.003(2)
C4 0.020(2) 0.028(2) 0.013(2) -0.0042(18) 0.0043(18) 0.0024(18)
C5 0.022(2) 0.043(3) 0.015(2) 0.000(2) 0.0074(19) 0.000(2)
C6 0.020(2) 0.023(2) 0.017(2) -0.0025(17) 0.0105(19) 0.0019(17)
C7 0.017(2) 0.029(2) 0.012(2) 0.0002(16) 0.0085(18) 0.0021(17)
C8 0.021(2) 0.034(3) 0.014(2) -0.0017(18) 0.010(2) 0.0046(19)
C9 0.024(3) 0.044(3) 0.017(2) -0.002(2) 0.009(2) 0.001(2)
C10 0.021(2) 0.044(3) 0.016(2) 0.001(2) 0.002(2) 0.005(2)
C11 0.020(2) 0.036(3) 0.013(2) 0.0007(19) 0.0071(19) 0.0053(19)
C12 0.0184(19) 0.033(2) 0.016(2) -0.0008(19) 0.0102(17) 0.0049(19)
C13 0.0127(19) 0.026(2) 0.025(2) 0.0013(18) 0.0088(19) 0.0031(17)
C14 0.0142(19) 0.024(2) 0.022(2) -0.0025(19) 0.0072(18) 0.0042(17)
C15 0.016(2) 0.029(2) 0.023(3) -0.0023(19) 0.004(2) 0.0034(17)

loop_
_atom_type_symbol
_atom_type_description
_atom_type_scat_dispersion_real
_atom_type_scat_dispersion_imag
_atom_type_scat_source
C C 0.0033 0.0016 'International Tables Vol C Tables 4.2.6.8 and 6.1.1.4'
H H 0.0000 0.0000 'International Tables Vol C Tables 4.2.6.8 and 6.1.1.4'
N N 0.0061 0.0033 'International Tables Vol C Tables 4.2.6.8 and 6.1.1.4'
O O 0.0106 0.0060 'International Tables Vol C Tables 4.2.6.8 and 6.1.1.4'
Cd Cd -0.8075 1.2024 'International Tables Vol C Tables 4.2.6.8 and 6.1.1.4'

loop_
_geom_angle_atom_site_label_1
_geom_angle_atom_site_label_2
_geom_angle_atom_site_label_3
_geom_angle
_geom_angle_site_symmetry_1
_geom_angle_site_symmetry_3
O8 Cd1 O8 171.5(3) . 2_758
O8 Cd1 O7 85.73(14) . .
O8 Cd1 O7 85.73(14) 2_758 .
O8 Cd1 O6 79.77(18) . 2_758
O8 Cd1 O6 106.33(18) 2_758 2_758
O7 Cd1 O6 134.06(17) . 2_758
O8 Cd1 O6 106.33(18) . .
O8 Cd1 O6 79.77(18) 2_758 .
O7 Cd1 O6 134.06(18) . .
O6 Cd1 O6 91.9(3) 2_758 .
O5 Cd2 O12 138.86(17) . .
O5 Cd2 O1 89.1(2) . .
O12 Cd2 O1 95.1(2) . .
O5 Cd2 O11 84.40(15) . 3_455
O12 Cd2 O11 136.37(16) . 3_455
O1 Cd2 O11 89.9(2) . 3_455
O5 Cd2 O10 95.93(19) . .
O12 Cd2 O10 83.91(17) . .
O1 Cd2 O10 173.46(18) . .
O11 Cd2 O10 86.44(18) 3_455 .
O5 Cd2 O3 53.03(14) . .
O12 Cd2 O3 86.04(15) . .
O1 Cd2 O3 89.44(18) . .
O11 Cd2 O3 137.43(13) 3_455 .
O10 Cd2 O3 96.93(15) . .
O5 Cd2 O9 136.62(14) . 3_455
O12 Cd2 O9 84.45(14) . 3_455
O1 Cd2 O9 83.26(16) . 3_455
O11 Cd2 O9 53.10(12) 3_455 3_455
O10 Cd2 O9 90.21(15) . 3_455
O3 Cd2 O9 167.44(12) . 3_455
C13 O3 Cd2 86.5(3) . .
C13 O5 Cd2 100.2(3) . .
C11 O8 Cd1 104.7(3) . .
C1 O9 Cd2 86.1(3) . 3_545
C1 O11 Cd2 98.5(3) . 3_545
O11 C1 O9 122.0(5) . .
O11 C1 C6 117.5(5) . .
O9 C1 C6 120.5(4) . .
C15 C2 C12 117.7(5) . .
C15 C2 C8 121.7(5) . .
C12 C2 C8 120.7(5) . .
C8 C3 C9 121.5(5) . .
C9 C4 C5 119.2(5) . .
C9 C4 C11 122.3(5) . .
C5 C4 C11 118.5(5) . .
C10 C5 C4 120.9(5) . .
C7 C6 C15 120.1(5) . .
C7 C6 C1 120.9(4) . .
C15 C6 C1 118.9(4) . .
C6 C7 C14 119.8(4) . .
C3 C8 C10 119.2(5) . .
C3 C8 C2 122.2(5) . .
C10 C8 C2 118.6(5) . .
C4 C9 C3 120.4(6) . .
C5 C10 C8 118.8(5) . .
O4 C11 O8 119.4(5) . .
O4 C11 C4 121.5(5) . .
O8 C11 C4 119.1(5) . .
C14 C12 C2 121.5(5) . .
O5 C13 O3 120.2(4) . .
O5 C13 C14 118.5(5) . .
O3 C13 C14 121.2(5) . .
C12 C14 C7 119.4(4) . .
C12 C14 C13 119.0(5) . .
C7 C14 C13 121.5(4) . .
C2 C15 C6 121.5(5) . .

loop_
_geom_bond_atom_site_label_1
_geom_bond_atom_site_label_2
_geom_bond_distance
_geom_bond_site_symmetry_2
Cd1 O8 2.239(4) .
Cd1 O8 2.239(4) 2_758
Cd1 O7 2.270(7) .
Cd1 O6 2.282(5) 2_758
Cd1 O6 2.282(5) .
Cd2 O5 2.278(4) .
Cd2 O12 2.272(4) .
Cd2 O1 2.275(5) .
Cd2 O11 2.312(5) 3_455
Cd2 O10 2.327(4) .
Cd2 O3 2.565(4) .
Cd2 O9 2.569(4) 3_455
O3 C13 1.260(6) .
O4 C11 1.243(7) .
O5 C13 1.251(7) .
O8 C11 1.282(7) .
O9 C1 1.261(6) .
O9 Cd2 2.569(4) 3_545
O11 C1 1.246(6) .
O11 Cd2 2.312(5) 3_545
C1 C6 1.507(7) .
C2 C15 1.382(8) .
C2 C12 1.418(7) .
C2 C8 1.491(7) .
C3 C8 1.377(9) .
C3 C9 1.396(7) .
C4 C9 1.370(8) .
C4 C5 1.413(8) .
C4 C11 1.481(7) .
C5 C10 1.398(7) .
C6 C7 1.384(6) .
C6 C15 1.395(7) .
C7 C14 1.402(8) .
C8 C10 1.419(7) .
C12 C14 1.381(7) .
C13 C14 1.487(6) .
